data_1560711
loop_
_publ_author_name
'Mesbah, Adel'
'Prakash, Jai'
'Beard, Jessica C.'
'Malliakas, Christos D.'
'Leb\`egue, S\'ebastien'
'Ibers, James A.'

_publ_section_title
;
 Syntheses, modulated crystal structures of Ba6&#x2212;2xU2+xAg4Se12
 (x&#x202F;=&#x202F;0 and 0.5), and crystal structure and spectroscopy of
 Sr4Th2.78Cu4S12
;
_journal_name_full 'Journal of Solid State Chemistry'
_journal_page_first 30
_journal_page_last 35
_journal_paper_doi 10.1016/j.jssc.2018.08.025
_journal_volume 268
_journal_year 2018
_chemical_formula_sum 'Ag4 Ba5 Se12 U2.5'
_chemical_formula_weight 2660.8
_space_group_IT_number 5
_space_group_name_Hall 'C 2y'
_space_group_name_H-M_alt 'C 1 2 1'
_space_group_ssg_name C2(\a0\g)0
_symmetry_cell_setting monoclinic
_cell_angle_alpha 90
_cell_angle_beta 90
_cell_angle_gamma 90
_cell_formula_units_Z 1
_cell_length_a 4.3496(2)
_cell_length_b 13.9735(7)
_cell_length_c 10.5620(5)
_cell_measurement_temperature 100
_cell_modulation_dimension 1
_cell_volume 641.95(5)
_computing_cell_refinement 'SAINT V8.34A (Bruker, 2013)'
_computing_data_collection 'APEX2 V2014.11-0 (Bruker, 2014)'
_computing_data_reduction 'Bruker SAINT'
_diffrn_ambient_temperature 100
_diffrn_detector_area_resol_mean 8
_diffrn_measured_fraction_theta_full 1
_diffrn_measured_fraction_theta_max 1
_diffrn_measurement_device_type 'Bruker Kappa APEX CCD area detector'
_diffrn_measurement_method '\w and \f scans'
_diffrn_radiation_monochromator Triumph
_diffrn_radiation_probe x-ray
_diffrn_radiation_type MoK\a
_diffrn_radiation_wavelength 0.71073
_diffrn_reflns_av_R_equivalents 0.0457
_diffrn_reflns_av_unetI/netI 0.0151
_diffrn_reflns_limit_h_max 2
_diffrn_reflns_limit_h_min -5
_diffrn_reflns_limit_index_m_1_max 1
_diffrn_reflns_limit_index_m_1_min -1
_diffrn_reflns_limit_k_max 15
_diffrn_reflns_limit_k_min -15
_diffrn_reflns_limit_l_max 11
_diffrn_reflns_limit_l_min -11
_diffrn_reflns_number 12456
_diffrn_reflns_theta_full 23.24
_diffrn_reflns_theta_max 23.24
_diffrn_reflns_theta_min 1.42
_diffrn_source 'sealed tube'
_diffrn_standards_interval_count .
_diffrn_standards_interval_time .
_diffrn_standards_number .
_exptl_absorpt_coefficient_mu 43.958
_exptl_absorpt_correction_T_max 0.4932
_exptl_absorpt_correction_T_min 0.2415
_exptl_absorpt_correction_type gaussian
_exptl_absorpt_process_details Jana2006
_exptl_crystal_colour Black
_exptl_crystal_density_diffrn 6.8827
_exptl_crystal_description Plate
_exptl_crystal_F_000 1134
_exptl_crystal_size_max 0.053
_exptl_crystal_size_mid 0.033
_exptl_crystal_size_min 0.016
_refine_diff_density_max 5.73
_refine_diff_density_min -4.09
_refine_ls_abs_structure_details '  1302 of Friedel pairs used in the refinement'
_refine_ls_abs_structure_Flack 0.25(5)
_refine_ls_extinction_coef 1100(200)
_refine_ls_extinction_method 'B-C type 1 Gaussian isotropic (Becker & Coppens, 1974)'
_refine_ls_goodness_of_fit_gt 4.32
_refine_ls_goodness_of_fit_ref 3.88
_refine_ls_number_constraints 31
_refine_ls_number_parameters 159
_refine_ls_number_reflns 2744
_refine_ls_number_restraints 0
_refine_ls_R_factor_all 0.0848
_refine_ls_R_factor_gt 0.0612
_refine_ls_shift/su_max 0.0445
_refine_ls_shift/su_mean 0.0048
_refine_ls_structure_factor_coef Fsqd
_refine_ls_weighting_details w=1/(\s^2^(I)+0.0004I^2^)
_refine_ls_weighting_scheme sigma
_refine_ls_wR_factor_gt 0.1613
_refine_ls_wR_factor_ref 0.1708
_reflns_number_gt 2015
_reflns_number_total 2744
_reflns_threshold_expression I>2\s(I)
_cod_data_source_file Ba5U25Ag4Se12_Final.cif
_cod_data_source_block I
_cod_depositor_comments
;
The following automatic conversions were performed:

data item '_diffrn_radiation_probe' value 'X-ray' was changed to
'x-ray' in accordance with the built-in table derived from the CIF
Core dictionary named 'cif_core.dic' version 2.4.5 last updated on
2014-11-21.

data item '_exptl_absorpt_correction_type' value 'Gaussian' was
changed to 'gaussian' in accordance with the built-in table derived
from the CIF Core dictionary named 'cif_core.dic' version 2.4.5 last
updated on 2014-11-21.

Automatic conversion script
Id: cif_fix_values 8369 2020-08-20 11:38:08Z andrius 
;
_cod_database_code 1560711

loop_
_space_group_symop_id
_space_group_symop_operation_xyz
1 x,y,z
2 -x,y,-z
3 x+0.5,y+0.5,z
4 -x+0.5,y+0.5,-z

loop_
_space_group_symop_ssg_id
_space_group_symop_ssg_operation_algebraic
1 x1,x2,x3,x4
2 -x1,x2,-x3,-x4
3 x1+1/2,x2+1/2,x3,x4
4 -x1+1/2,x2+1/2,-x3,-x4

loop_
_atom_site_label
_atom_site_type_symbol
_atom_site_fract_x
_atom_site_fract_y
_atom_site_fract_z
_atom_site_adp_type
_atom_site_U_iso_or_equiv
_atom_site_site_symmetry_multiplicity
_atom_site_occupancy
_atom_site_calc_flag
_atom_site_refinement_flags
_atom_site_disorder_assembly
_atom_site_disorder_group
U1 U -0.0042(8) 0.243(2) 0.2499(5) Uani 0.0228(4) 4 0.625 d . . .
Ba1 Ba 0.034(2) 0.244(2) 0.2515(9) Uani 0.0228(4) 4 0.25 d . . .
Ba2 Ba 0.5 -0.006(2) 0.5 Uani 0.0228(4) 2 1 d . . .
Ba3 Ba 0 -0.009(2) 0 Uani 0.0228(4) 2 1 d . . .
Ag1 Ag 0.5 0.273(2) 0.5 Uani 0.0304(7) 2 1 d . . .
Ag2 Ag 0.5 0.215(2) 0 Uani 0.0304(7) 2 1 d . . .
Se1 Se 0 0.172(2) 0.5 Uani 0.0157(7) 2 1 d . . .
Se2 Se 0 0.323(2) 0 Uani 0.0157(7) 2 1 d . . .
Se3 Se 0.4979(19) 0.382(2) 0.3010(5) Uani 0.0299(7) 4 1 d . . .
Se4 Se 0.4892(16) 0.104(2) 0.1958(5) Uani 0.0299(7) 4 1 d . . .

loop_
_atom_site_aniso_label
_atom_site_aniso_type_symbol
_atom_site_aniso_U_11
_atom_site_aniso_U_22
_atom_site_aniso_U_33
_atom_site_aniso_U_12
_atom_site_aniso_U_13
_atom_site_aniso_U_23
U1 U 0.0094(7) 0.0184(7) 0.0408(9) -0.0001(18) 0.0111(19) -0.0004(5)
Ba1 Ba 0.0094(7) 0.0184(7) 0.0408(9) -0.0001(18) 0.0111(19) -0.0004(5)
Ba2 Ba 0.0094(7) 0.0184(7) 0.0408(9) -0.0001(18) 0.0111(19) -0.0004(5)
Ba3 Ba 0.0094(7) 0.0184(7) 0.0408(9) -0.0001(18) 0.0111(19) -0.0004(5)
Ag1 Ag 0.0290(12) 0.0277(12) 0.0344(12) 0 0.016(3) 0
Ag2 Ag 0.0290(12) 0.0277(12) 0.0344(12) 0 0.016(3) 0
Se1 Se 0.0115(10) 0.0159(15) 0.0197(11) 0 0.007(4) 0
Se2 Se 0.0115(10) 0.0159(15) 0.0197(11) 0 0.007(4) 0
Se3 Se 0.0614(16) 0.0159(9) 0.0125(8) 0.007(3) -0.001(4) -0.0008(6)
Se4 Se 0.0614(16) 0.0159(9) 0.0125(8) 0.007(3) -0.001(4) -0.0008(6)

loop_
_atom_site_displace_Fourier_atom_site_label
_atom_site_displace_Fourier_axis
_atom_site_displace_Fourier_wave_vector_seq_id
_atom_site_displace_Fourier_param_cos
_atom_site_displace_Fourier_param_sin
Ba2 x 1 0 0.0009(15)
Ba2 y 1 -0.0001(7) 0
Ba2 z 1 0 0.0133(9)
Ba3 x 1 0 -0.0025(15)
Ba3 y 1 -0.0001(7) 0
Ba3 z 1 0 -0.0136(9)
Ag1 x 1 0 0.013(2)
Ag1 y 1 0.0028(11) 0
Ag1 z 1 0 0.0052(11)
Ag2 x 1 0 -0.012(2)
Ag2 y 1 0.0028(11) 0
Ag2 z 1 0 -0.0053(11)
Se1 x 1 0 -0.002(3)
Se1 y 1 -0.0003(11) 0
Se1 z 1 0 0.0015(12)
Se2 x 1 0 0.000(3)
Se2 y 1 0.0002(11) 0
Se2 z 1 0 0.0000(13)
Se3 x 1 0.050(3) 0.002(2)
Se3 y 1 0.0007(8) -0.0025(13)
Se3 z 1 -0.0002(12) -0.0023(7)
Se4 x 1 0.032(3) 0.004(2)
Se4 y 1 0.0000(8) 0.0030(12)
Se4 z 1 0.0005(12) -0.0014(8)

loop_
_atom_site_Fourier_wave_vector_seq_id
_jana_atom_site_fourier_wave_vector_q1_coeff
1 1

loop_
_atom_site_occ_Fourier_atom_site_label
_atom_site_occ_Fourier_wave_vector_seq_id
_atom_site_occ_Fourier_param_cos
_atom_site_occ_Fourier_param_sin
U1 1 -0.099(11) 0.257(4)
Ba1 1 0.117(11) -0.250(4)

loop_
_atom_site_U_Fourier_atom_site_label
_atom_site_U_Fourier_tens_elem
_atom_site_U_Fourier_wave_vector_seq_id
_atom_site_U_Fourier_param_cos
_atom_site_U_Fourier_param_sin
U1 U11 1 -0.017(2) -0.0036(13)
U1 U22 1 0.012(4) -0.017(2)
U1 U33 1 0.028(3) -0.033(2)
U1 U12 1 0.000(5) 0.000(4)
U1 U13 1 -0.001(3) -0.011(3)
U1 U23 1 0.001(6) 0.000(2)
Ba1 U11 1 0.079(11) -0.211(10)
Ba1 U22 1 -0.061(8) 0.013(11)
Ba1 U33 1 -0.097(6) 0.039(8)
Ba1 U12 1 -0.008(13) 0.01(2)
Ba1 U13 1 0.001(9) -0.003(15)
Ba1 U23 1 -0.004(7) -0.002(8)
Ba2 U11 1 0.001(3) 0
Ba2 U22 1 -0.002(5) 0
Ba2 U33 1 0.006(5) 0
Ba2 U12 1 0 -0.001(4)
Ba2 U13 1 0.004(4) 0
Ba2 U23 1 0 -0.014(5)
Ba3 U11 1 -0.002(3) 0
Ba3 U22 1 -0.001(5) 0
Ba3 U33 1 -0.005(5) 0
Ba3 U12 1 0 -0.001(5)
Ba3 U13 1 -0.006(4) 0
Ba3 U23 1 0 -0.017(5)
Ag1 U11 1 0.010(5) 0
Ag1 U22 1 0.002(11) 0
Ag1 U33 1 0.012(6) 0
Ag1 U12 1 0 -0.026(6)
Ag1 U13 1 0.005(5) 0
Ag1 U23 1 0 -0.002(6)
Ag2 U11 1 -0.007(5) 0
Ag2 U22 1 0.007(10) 0
Ag2 U33 1 -0.019(6) 0
Ag2 U12 1 0 -0.024(6)
Ag2 U13 1 -0.006(5) 0
Ag2 U23 1 0 -0.001(6)
Se1 U11 1 -0.003(6) 0
Se1 U22 1 -0.002(8) 0
Se1 U33 1 0.004(7) 0
Se1 U12 1 0 -0.002(6)
Se1 U13 1 0.003(4) 0
Se1 U23 1 0 0.003(5)
Se2 U11 1 0.000(6) 0
Se2 U22 1 0.004(9) 0
Se2 U33 1 -0.002(8) 0
Se2 U12 1 0 -0.002(6)
Se2 U13 1 0.002(5) 0
Se2 U23 1 0 0.006(5)
Se3 U11 1 0.012(7) -0.066(6)
Se3 U22 1 0.002(6) -0.005(7)
Se3 U33 1 0.000(6) 0.006(4)
Se3 U12 1 0.020(6) -0.005(5)
Se3 U13 1 -0.010(4) -0.004(6)
Se3 U23 1 -0.002(5) -0.002(5)
Se4 U11 1 0.027(6) -0.037(6)
Se4 U22 1 -0.003(6) 0.003(7)
Se4 U33 1 0.000(6) -0.002(4)
Se4 U12 1 -0.010(6) 0.000(6)
Se4 U13 1 -0.008(4) -0.004(6)
Se4 U23 1 0.001(5) 0.002(5)

loop_
_atom_type_symbol
_atom_type_scat_dispersion_real
_atom_type_scat_dispersion_imag
_atom_type_scat_source
Ag -0.8971 1.1015 'International Tables Vol C tables 4.2.6.8 and 6.1.1.1'
Ba -0.3244 2.2819 'International Tables Vol C tables 4.2.6.8 and 6.1.1.1'
Se -0.0929 2.2259 'International Tables Vol C tables 4.2.6.8 and 6.1.1.1'
U -9.6767 9.6646 'International Tables Vol C tables 4.2.6.8 and 6.1.1.1'

loop_
_cell_wave_vector_seq_id
_cell_wave_vector_x
_cell_wave_vector_y
_cell_wave_vector_z
1 0.3032(2) 0.000000 0.000000

loop_
_geom_angle_atom_site_label_1
_geom_angle_atom_site_label_2
_geom_angle_atom_site_label_3
_geom_angle_site_symmetry_1
_geom_angle_site_symmetry_2
_geom_angle_site_symmetry_3
_geom_angle_av
_geom_angle_min
_geom_angle_max
Ag1 U1 Ag1 1_4555 . . 78.3(3) 76.9(3) 79.6(3)
Ag1 U1 Ag2 1_4555 . 1_4555 102.1(2) 101.0(3) 103.4(3)
Ag1 U1 Ag2 1_4555 . . 178.4(6) 177.3(3) 179.5(11)
Ag1 U1 Se1 1_4555 . . 47.6(5) 46.4(5) 48.9(5)
Ag1 U1 Se2 1_4555 . . 131.7(8) 130.6(8) 132.9(8)
Ag1 U1 Se3 1_4555 . 1_4555 47.3(6) 46.2(5) 48.3(5)
Ag1 U1 Se3 1_4555 . . 104.1(7) 101.1(7) 107.1(7)
Ag1 U1 Se4 1_4555 . 1_4555 76.3(5) 74.3(5) 78.3(5)
Ag1 U1 Se4 1_4555 . . 133.2(8) 131.4(9) 134.9(8)
Ag1 U1 Ag2 . . 1_4555 179.4(7) 179.0(9) 179.7(5)
Ag1 U1 Ag2 . . . 101.2(2) 100.1(3) 102.3(3)
Ag1 U1 Se1 . . . 47.3(5) 47.0(5) 47.7(5)
Ag1 U1 Se2 . . . 130.8(8) 130.4(8) 131.2(8)
Ag1 U1 Se3 . . 1_4555 104.3(7) 102.4(7) 106.1(7)
Ag1 U1 Se3 . . . 47.0(5) 45.9(5) 48.2(6)
Ag1 U1 Se4 . . 1_4555 133.6(8) 132.8(9) 134.3(8)
Ag1 U1 Se4 . . . 76.4(5) 75.4(5) 77.4(5)
Ag2 U1 Ag2 1_4555 . . 78.4(3) 77.1(2) 79.6(2)
Ag2 U1 Se1 1_4555 . . 133.1(8) 132.8(8) 133.5(7)
Ag2 U1 Se2 1_4555 . . 48.7(5) 48.3(5) 49.1(5)
Ag2 U1 Se3 1_4555 . 1_4555 75.9(5) 74.2(5) 77.6(5)
Ag2 U1 Se3 1_4555 . . 132.6(8) 131.5(9) 133.6(8)
Ag2 U1 Se4 1_4555 . 1_4555 46.9(5) 45.7(5) 48.1(6)
Ag2 U1 Se4 1_4555 . . 103.4(7) 102.2(7) 104.6(7)
Ag2 U1 Se1 . . . 132.2(7) 131.0(7) 133.3(7)
Ag2 U1 Se2 . . . 48.4(5) 47.4(5) 49.5(5)
Ag2 U1 Se3 . . 1_4555 132.8(8) 131.2(9) 134.4(8)
Ag2 U1 Se3 . . . 75.3(5) 73.0(5) 77.8(5)
Ag2 U1 Se4 . . 1_4555 104.3(7) 102.1(7) 106.5(7)
Ag2 U1 Se4 . . . 46.8(6) 46.7(6) 47.0(5)
Se1 U1 Se2 . . . 177.6(13) 177.5(13) 177.6(13)
Se1 U1 Se3 . . 1_4555 93.7(5) 93.5(5) 93.9(6)
Se1 U1 Se3 . . . 93.1(5) 92.8(5) 93.4(5)
Se1 U1 Se4 . . 1_4555 87.4(8) 86.8(8) 88.0(8)
Se1 U1 Se4 . . . 86.9(8) 86.2(7) 87.5(8)
Se2 U1 Se3 . . 1_4555 85.3(7) 84.8(8) 85.7(7)
Se2 U1 Se3 . . . 84.8(7) 84.5(8) 85.0(7)
Se2 U1 Se4 . . 1_4555 94.7(5) 94.1(5) 95.3(6)
Se2 U1 Se4 . . . 94.2(5) 93.7(5) 94.7(5)
Se3 U1 Se3 1_4555 . . 94.4(11) 90.3(11) 98.4(10)
Se3 U1 Se4 1_4555 . 1_4555 85.6(7) 80.8(7) 90.6(7)
Se3 U1 Se4 1_4555 . . 177.3(10) 175.6(10) 179.9(11)
Se3 U1 Se4 . . 1_4555 177.7(10) 176.4(11) 179.7(5)
Se3 U1 Se4 . . . 86.0(7) 81.3(7) 91.0(7)
Se4 U1 Se4 1_4555 . . 94.0(10) 91.5(11) 96.4(10)
Ag1 Ba1 Ag2 . . 1_4555 176.5(5) 176.3(4) 176.7(5)
Ag1 Ba1 Ag2 . . . 105.5(4) 104.5(4) 106.7(4)
Ag1 Ba1 Se1 . . . 48.9(5) 48.4(5) 49.2(5)
Ag1 Ba1 Se2 . . . 135.1(10) 134.7(10) 135.6(10)
Ag1 Ba1 Se3 . . 1_4555 104.5(8) 102.9(8) 106.1(7)
Ag1 Ba1 Se3 . . . 48.8(6) 47.8(6) 50.2(7)
Ag1 Ba1 Se4 . . 1_4555 133.1(9) 132.5(9) 133.6(8)
Ag1 Ba1 Se4 . . . 79.6(6) 78.7(6) 80.9(6)
Ag2 Ba1 Ag2 1_4555 . . 77.9(3) 76.6(3) 79.1(3)
Ag2 Ba1 Se1 1_4555 . . 128.6(8) 128.3(8) 128.9(8)
Ag2 Ba1 Se2 1_4555 . . 47.2(5) 46.8(5) 47.6(5)
Ag2 Ba1 Se3 1_4555 . 1_4555 72.7(5) 71.2(5) 74.3(6)
Ag2 Ba1 Se3 1_4555 . . 132.9(10) 131.5(10) 133.9(9)
Ag2 Ba1 Se4 1_4555 . 1_4555 45.0(5) 43.9(5) 46.2(6)
Ag2 Ba1 Se4 1_4555 . . 103.0(8) 101.5(8) 104.2(8)
Ag2 Ba1 Se1 . . . 136.5(9) 135.4(9) 137.6(10)
Ag2 Ba1 Se2 . . . 49.3(5) 48.3(5) 50.5(5)
Ag2 Ba1 Se3 . . 1_4555 131.8(9) 130.3(9) 133.2(8)
Ag2 Ba1 Se3 . . . 78.0(6) 75.9(6) 80.9(6)
Ag2 Ba1 Se4 . . 1_4555 103.7(7) 101.4(7) 105.6(7)
Ag2 Ba1 Se4 . . . 48.4(6) 48.2(6) 48.5(6)
Se1 Ba1 Se2 . . . 173.9(6) 173.7(7) 174.0(7)
Se1 Ba1 Se3 . . 1_4555 91.4(6) 91.2(6) 91.7(6)
Se1 Ba1 Se3 . . . 96.1(6) 95.8(6) 96.4(6)
Se1 Ba1 Se4 . . 1_4555 85.0(8) 84.5(8) 85.6(8)
Se1 Ba1 Se4 . . . 89.1(9) 88.5(9) 89.8(9)
Se2 Ba1 Se3 . . 1_4555 83.0(8) 82.6(8) 83.3(7)
Se2 Ba1 Se3 . . . 86.9(9) 86.5(9) 87.2(8)
Se2 Ba1 Se4 . . 1_4555 91.6(6) 91.0(6) 92.2(6)
Se2 Ba1 Se4 . . . 96.2(6) 95.7(6) 96.7(6)
Se3 Ba1 Se3 1_4555 . . 95.1(12) 90.5(12) 98.6(11)
Se3 Ba1 Se4 1_4555 . 1_4555 81.2(7) 77.0(7) 86.0(7)
Se3 Ba1 Se4 1_4555 . . 174.7(10) 170.9(11) 178.1(6)
Se3 Ba1 Se4 . . 1_4555 176.1(12) 172.2(12) 179.0(10)
Se3 Ba1 Se4 . . . 89.9(8) 85.5(7) 96.0(8)
Se4 Ba1 Se4 1_4555 . . 93.8(11) 91.0(11) 95.9(11)
Se1 Ba2 Se1 . . 1_6555 82.0(8) 81.9(9) 82.2(9)
Se1 Ba2 Se3 . . 3_4455 85.7(6) 84.8(6) 86.6(6)
Se1 Ba2 Se3 . . 3_5455 139.7(6) 135.2(6) 144.2(7)
Se1 Ba2 Se3 . . 4_5465 85.8(6) 84.5(6) 87.2(6)
Se1 Ba2 Se3 . . 4_6465 139.9(6) 135.0(6) 144.6(7)
Se1 Ba2 Se4 . . . 70.3(6) 68.3(6) 72.4(6)
Se1 Ba2 Se4 . . 2_6565 71.4(6) 68.9(6) 73.9(6)
Se1 Ba2 Se3 1_6555 . 3_4455 139.8(6) 135.0(6) 144.6(7)
Se1 Ba2 Se3 1_6555 . 3_5455 85.8(6) 84.5(6) 87.2(6)
Se1 Ba2 Se3 1_6555 . 4_5465 139.8(6) 135.2(6) 144.2(7)
Se1 Ba2 Se3 1_6555 . 4_6465 85.6(6) 84.8(6) 86.6(6)
Se1 Ba2 Se4 1_6555 . . 71.4(6) 68.9(6) 73.9(6)
Se1 Ba2 Se4 1_6555 . 2_6565 70.4(6) 68.3(6) 72.4(6)
Se3 Ba2 Se3 3_4455 . 3_5455 79.3(6) 71.9(5) 87.0(6)
Se3 Ba2 Se3 3_4455 . 4_5465 76.4(5) 76.1(5) 76.6(5)
Se3 Ba2 Se3 3_4455 . 4_6465 125.3(11) 124.9(11) 126.0(11)
Se3 Ba2 Se4 3_4455 . . 68.5(6) 65.9(6) 71.4(6)
Se3 Ba2 Se4 3_4455 . 2_6565 139.7(3) 135.2(4) 144.2(4)
Se3 Ba2 Se3 3_5455 . 4_5465 125.1(11) 124.3(12) 126.4(11)
Se3 Ba2 Se3 3_5455 . 4_6465 76.4(5) 76.1(5) 76.6(5)
Se3 Ba2 Se4 3_5455 . . 69.5(6) 66.6(6) 72.7(6)
Se3 Ba2 Se4 3_5455 . 2_6565 138.5(3) 134.6(4) 142.3(4)
Se3 Ba2 Se3 4_5465 . 4_6465 79.5(6) 71.9(5) 87.0(6)
Se3 Ba2 Se4 4_5465 . . 138.4(3) 134.6(4) 142.3(4)
Se3 Ba2 Se4 4_5465 . 2_6565 69.5(6) 66.6(6) 72.7(6)
Se3 Ba2 Se4 4_6465 . . 139.7(3) 135.2(4) 144.2(4)
Se3 Ba2 Se4 4_6465 . 2_6565 68.6(6) 65.9(6) 71.4(6)
Se4 Ba2 Se4 . . 2_6565 128.5(11) 128.5(11) 128.7(11)
Se2 Ba3 Se2 3_4455 . 3_5455 85.8(9) 85.8(9) 86.0(9)
Se2 Ba3 Se3 3_4455 . 3_4455 71.6(6) 68.2(6) 74.9(7)
Se2 Ba3 Se3 3_4455 . 4_5455 71.7(6) 68.3(6) 75.2(7)
Se2 Ba3 Se4 3_4455 . 1_4555 84.1(6) 83.6(6) 84.5(6)
Se2 Ba3 Se4 3_4455 . . 140.9(6) 136.4(6) 145.4(6)
Se2 Ba3 Se4 3_4455 . 2_5555 85.1(6) 84.5(6) 85.8(6)
Se2 Ba3 Se4 3_4455 . 2_6555 141.3(6) 136.6(6) 146.0(7)
Se2 Ba3 Se3 3_5455 . 3_4455 71.7(6) 68.3(6) 75.2(7)
Se2 Ba3 Se3 3_5455 . 4_5455 71.6(6) 68.2(6) 74.9(7)
Se2 Ba3 Se4 3_5455 . 1_4555 141.3(6) 136.6(6) 146.0(7)
Se2 Ba3 Se4 3_5455 . . 85.1(6) 84.5(6) 85.8(6)
Se2 Ba3 Se4 3_5455 . 2_5555 140.9(6) 136.4(6) 145.4(6)
Se2 Ba3 Se4 3_5455 . 2_6555 84.1(6) 83.6(6) 84.5(6)
Se3 Ba3 Se3 3_4455 . 4_5455 129.0(11) 128.8(11) 129.4(11)
Se3 Ba3 Se4 3_4455 . 1_4555 69.8(5) 67.3(6) 72.4(5)
Se3 Ba3 Se4 3_4455 . . 69.5(6) 66.9(6) 72.4(6)
Se3 Ba3 Se4 3_4455 . 2_5555 139.1(3) 135.9(3) 142.4(3)
Se3 Ba3 Se4 3_4455 . 2_6555 138.2(3) 133.8(3) 142.8(4)
Se3 Ba3 Se4 4_5455 . 1_4555 138.2(3) 133.8(3) 142.8(4)
Se3 Ba3 Se4 4_5455 . . 139.1(3) 135.9(3) 142.4(3)
Se3 Ba3 Se4 4_5455 . 2_5555 69.5(6) 66.9(6) 72.4(6)
Se3 Ba3 Se4 4_5455 . 2_6555 69.8(5) 67.3(6) 72.4(5)
Se4 Ba3 Se4 1_4555 . . 79.6(6) 74.0(5) 85.2(6)
Se4 Ba3 Se4 1_4555 . 2_5555 75.0(5) 74.5(5) 75.5(5)
Se4 Ba3 Se4 1_4555 . 2_6555 124.5(11) 124.2(11) 125.1(12)
Se4 Ba3 Se4 . . 2_5555 123.5(11) 123.4(11) 123.6(11)
Se4 Ba3 Se4 . . 2_6555 75.0(5) 74.5(5) 75.5(5)
Se4 Ba3 Se4 2_5555 . 2_6555 79.6(6) 74.0(5) 85.2(6)
U1 Ag1 U1 . . 1_6555 78.2(2) 77.1(3) 79.4(3)
U1 Ag1 U1 . . 2_5565 100.1(2) 98.7(3) 101.5(3)
U1 Ag1 U1 . . 2_6565 166.4(12) 165.1(13) 167.7(13)
U1 Ag1 Ba1 . . . 1.99(19) 1.94(19) 2.0(2)
U1 Ag1 Ba1 . . 2_6565 165.9(13) 164.8(13) 167.4(13)
U1 Ag1 Se1 . . . 53.3(5) 52.1(5) 54.6(5)
U1 Ag1 Se1 . . 1_6555 117.9(8) 116.8(8) 119.1(8)
U1 Ag1 Se3 . . . 56.6(6) 52.4(6) 60.9(6)
U1 Ag1 Se3 . . 2_6565 133.5(8) 129.5(8) 137.5(9)
U1 Ag1 U1 1_6555 . 2_5565 166.2(12) 165.0(13) 167.6(13)
U1 Ag1 U1 1_6555 . 2_6565 100.1(2) 98.7(3) 101.5(3)
U1 Ag1 Ba1 1_6555 . . 76.3(3) 75.2(3) 77.4(3)
U1 Ag1 Ba1 1_6555 . 2_6565 102.1(3) 100.6(4) 103.5(4)
U1 Ag1 Se1 1_6555 . . 117.6(8) 115.7(8) 119.5(8)
U1 Ag1 Se1 1_6555 . 1_6555 53.7(5) 53.3(5) 54.0(5)
U1 Ag1 Se3 1_6555 . . 56.6(6) 53.0(6) 60.3(6)
U1 Ag1 Se3 1_6555 . 2_6565 133.7(8) 128.6(8) 138.7(9)
U1 Ag1 U1 2_5565 . 2_6565 78.3(2) 77.1(3) 79.4(3)
U1 Ag1 Ba1 2_5565 . . 102.1(3) 100.6(4) 103.5(4)
U1 Ag1 Ba1 2_5565 . 2_6565 76.3(3) 75.2(3) 77.4(3)
U1 Ag1 Se1 2_5565 . . 53.7(5) 53.3(5) 54.0(5)
U1 Ag1 Se1 2_5565 . 1_6555 117.6(8) 115.7(8) 119.5(8)
U1 Ag1 Se3 2_5565 . . 133.6(8) 128.6(8) 138.7(9)
U1 Ag1 Se3 2_5565 . 2_6565 56.6(6) 53.0(6) 60.3(6)
U1 Ag1 Ba1 2_6565 . . 166.0(13) 164.8(13) 167.4(13)
U1 Ag1 Ba1 2_6565 . 2_6565 1.99(19) 1.94(19) 2.0(2)
U1 Ag1 Se1 2_6565 . . 117.9(8) 116.8(8) 119.1(8)
U1 Ag1 Se1 2_6565 . 1_6555 53.3(5) 52.1(5) 54.6(5)
U1 Ag1 Se3 2_6565 . . 133.6(8) 129.5(8) 137.5(9)
U1 Ag1 Se3 2_6565 . 2_6565 56.7(6) 52.4(6) 60.9(6)
Ba1 Ag1 Ba1 . . 2_6565 165.8(13) 164.9(14) 167.2(13)
Ba1 Ag1 Se1 . . . 54.9(5) 53.6(5) 56.2(5)
Ba1 Ag1 Se1 . . 1_6555 116.3(9) 115.3(8) 117.5(8)
Ba1 Ag1 Se3 . . . 56.1(7) 51.4(7) 59.7(6)
Ba1 Ag1 Se3 . . 2_6565 134.6(9) 131.1(8) 138.9(10)
Ba1 Ag1 Se1 2_6565 . . 116.4(9) 115.3(8) 117.5(8)
Ba1 Ag1 Se1 2_6565 . 1_6555 54.9(5) 53.6(5) 56.2(5)
Ba1 Ag1 Se3 2_6565 . . 134.6(9) 131.1(8) 138.9(10)
Ba1 Ag1 Se3 2_6565 . 2_6565 56.2(7) 51.5(7) 59.7(6)
Se1 Ag1 Se1 . . 1_6555 114.4(14) 112.7(14) 116.1(15)
Se1 Ag1 Se3 . . . 108.4(6) 103.3(6) 113.6(6)
Se1 Ag1 Se3 . . 2_6565 108.7(6) 104.9(5) 112.6(5)
Se1 Ag1 Se3 1_6555 . . 108.7(6) 104.9(5) 112.6(5)
Se1 Ag1 Se3 1_6555 . 2_6565 108.4(6) 103.3(6) 113.6(6)
Se3 Ag1 Se3 . . 2_6565 108.2(14) 107.3(14) 109.4(15)
U1 Ag2 U1 . . 1_6555 78.4(2) 77.2(3) 79.5(3)
U1 Ag2 U1 . . 2_5555 100.1(2) 98.7(3) 101.5(3)
U1 Ag2 U1 . . 2_6555 166.8(12) 165.6(13) 168.2(13)
U1 Ag2 Ba1 . . . 2.4(2) 2.3(2) 2.4(2)
U1 Ag2 Ba1 . . 1_6555 80.4(3) 79.0(3) 81.5(3)
U1 Ag2 Ba1 . . 2_5555 98.4(3) 96.9(3) 99.6(3)
U1 Ag2 Ba1 . . 2_6555 166.5(12) 165.1(12) 167.8(13)
U1 Ag2 Se2 . . . 54.1(5) 53.9(5) 54.3(5)
U1 Ag2 Se2 . . 1_6555 117.2(8) 115.4(8) 119.0(9)
U1 Ag2 Se4 . . . 56.3(6) 54.0(6) 58.6(6)
U1 Ag2 Se4 . . 2_6555 133.7(9) 129.8(8) 137.6(9)
U1 Ag2 U1 1_6555 . 2_5555 166.9(12) 165.5(13) 168.2(13)
U1 Ag2 U1 1_6555 . 2_6555 100.1(2) 98.7(3) 101.5(3)
U1 Ag2 Ba1 1_6555 . . 76.0(3) 74.8(3) 77.2(3)
U1 Ag2 Ba1 1_6555 . 1_6555 1.89(18) 1.84(18) 1.93(18)
U1 Ag2 Ba1 1_6555 . 2_5555 166.7(12) 165.5(13) 168.1(13)
U1 Ag2 Ba1 1_6555 . 2_6555 102.4(3) 101.0(3) 103.8(4)
U1 Ag2 Se2 1_6555 . . 116.8(8) 115.4(8) 118.3(8)
U1 Ag2 Se2 1_6555 . 1_6555 54.4(5) 53.1(5) 55.8(5)
U1 Ag2 Se4 1_6555 . . 57.6(6) 54.4(6) 60.9(6)
U1 Ag2 Se4 1_6555 . 2_6555 132.2(8) 129.2(8) 135.2(9)
U1 Ag2 U1 2_5555 . 2_6555 78.4(2) 77.2(3) 79.5(3)
U1 Ag2 Ba1 2_5555 . . 102.4(3) 101.0(3) 103.8(4)
U1 Ag2 Ba1 2_5555 . 1_6555 166.7(12) 165.5(13) 168.1(13)
U1 Ag2 Ba1 2_5555 . 2_5555 1.89(18) 1.84(18) 1.93(18)
U1 Ag2 Ba1 2_5555 . 2_6555 76.1(3) 74.8(3) 77.2(3)
U1 Ag2 Se2 2_5555 . . 54.4(5) 53.1(5) 55.8(5)
U1 Ag2 Se2 2_5555 . 1_6555 116.8(8) 115.4(8) 118.3(8)
U1 Ag2 Se4 2_5555 . . 132.2(8) 129.2(8) 135.2(9)
U1 Ag2 Se4 2_5555 . 2_6555 57.7(6) 54.4(6) 60.9(6)
U1 Ag2 Ba1 2_6555 . . 166.5(12) 165.1(12) 167.8(13)
U1 Ag2 Ba1 2_6555 . 1_6555 98.4(3) 96.9(3) 99.6(3)
U1 Ag2 Ba1 2_6555 . 2_5555 80.4(3) 79.0(3) 81.5(3)
U1 Ag2 Ba1 2_6555 . 2_6555 2.4(2) 2.3(2) 2.4(2)
U1 Ag2 Se2 2_6555 . . 117.2(8) 115.4(8) 119.0(9)
U1 Ag2 Se2 2_6555 . 1_6555 54.1(5) 53.9(5) 54.3(5)
U1 Ag2 Se4 2_6555 . . 133.6(9) 129.8(8) 137.6(9)
U1 Ag2 Se4 2_6555 . 2_6555 56.3(6) 54.0(6) 58.6(6)
Ba1 Ag2 Ba1 . . 1_6555 78.1(3) 76.7(3) 79.1(4)
Ba1 Ag2 Ba1 . . 2_5555 100.7(3) 99.2(4) 101.9(4)
Ba1 Ag2 Ba1 . . 2_6555 166.5(13) 165.2(13) 167.7(14)
Ba1 Ag2 Se2 . . . 55.8(5) 55.5(5) 56.0(5)
Ba1 Ag2 Se2 . . 1_6555 115.4(9) 113.5(8) 117.1(9)
Ba1 Ag2 Se4 . . . 55.5(7) 53.2(7) 57.4(6)
Ba1 Ag2 Se4 . . 2_6555 134.9(9) 131.7(9) 139.2(10)
Ba1 Ag2 Ba1 1_6555 . 2_5555 166.8(13) 165.8(13) 168.3(13)
Ba1 Ag2 Ba1 1_6555 . 2_6555 100.7(3) 99.2(4) 101.9(4)
Ba1 Ag2 Se2 1_6555 . . 118.3(9) 116.7(8) 119.7(9)
Ba1 Ag2 Se2 1_6555 . 1_6555 53.2(5) 51.7(5) 54.4(5)
Ba1 Ag2 Se4 1_6555 . . 59.3(6) 55.5(6) 62.1(6)
Ba1 Ag2 Se4 1_6555 . 2_6555 130.9(8) 127.8(8) 133.8(9)
Ba1 Ag2 Ba1 2_5555 . 2_6555 78.1(3) 76.7(3) 79.1(4)
Ba1 Ag2 Se2 2_5555 . . 53.2(5) 51.7(5) 54.4(5)
Ba1 Ag2 Se2 2_5555 . 1_6555 118.3(9) 116.7(8) 119.7(9)
Ba1 Ag2 Se4 2_5555 . . 131.0(8) 127.8(8) 133.8(9)
Ba1 Ag2 Se4 2_5555 . 2_6555 59.2(6) 55.5(6) 62.1(6)
Ba1 Ag2 Se2 2_6555 . . 115.5(9) 113.5(8) 117.1(9)
Ba1 Ag2 Se2 2_6555 . 1_6555 55.8(5) 55.5(5) 56.0(5)
Ba1 Ag2 Se4 2_6555 . . 134.9(9) 131.7(9) 139.1(10)
Ba1 Ag2 Se4 2_6555 . 2_6555 55.6(7) 53.2(7) 57.4(6)
Se2 Ag2 Se2 . . 1_6555 110.5(13) 109.2(14) 111.9(14)
Se2 Ag2 Se4 . . . 109.1(6) 106.4(5) 111.7(5)
Se2 Ag2 Se4 . . 2_6555 110.9(6) 106.5(6) 115.4(6)
Se2 Ag2 Se4 1_6555 . . 110.9(6) 106.5(6) 115.4(6)
Se2 Ag2 Se4 1_6555 . 2_6555 109.0(6) 106.4(5) 111.7(5)
Se4 Ag2 Se4 . . 2_6555 106.3(14) 105.0(14) 107.8(15)
U1 Se1 U1 . . 2_5565 138.8(14) 138.7(15) 139.0(15)
U1 Se1 Ba1 . . . 3.4(2) 3.4(2) 3.4(2)
U1 Se1 Ba1 . . 2_5565 138.4(15) 138.3(15) 138.6(15)
U1 Se1 Ba2 . . 1_4555 105.1(6) 102.9(6) 107.3(6)
U1 Se1 Ba2 . . . 105.7(6) 103.5(6) 107.8(6)
U1 Se1 Ag1 . . 1_4555 78.7(7) 77.7(6) 79.7(7)
U1 Se1 Ag1 . . . 79.3(7) 78.2(7) 80.4(6)
U1 Se1 Ba1 2_5565 . . 138.4(15) 138.3(15) 138.6(15)
U1 Se1 Ba1 2_5565 . 2_5565 3.4(2) 3.4(2) 3.4(2)
U1 Se1 Ba2 2_5565 . 1_4555 105.7(6) 103.5(6) 107.8(6)
U1 Se1 Ba2 2_5565 . . 105.1(6) 102.9(6) 107.3(6)
U1 Se1 Ag1 2_5565 . 1_4555 79.3(7) 78.2(7) 80.4(6)
U1 Se1 Ag1 2_5565 . . 78.7(7) 77.7(6) 79.7(7)
Ba1 Se1 Ba1 . . 2_5565 138.3(15) 138.2(16) 138.5(16)
Ba1 Se1 Ba2 . . 1_4555 107.3(7) 105.4(6) 109.8(6)
Ba1 Se1 Ba2 . . . 103.5(7) 101.4(6) 105.7(6)
Ba1 Se1 Ag1 . . 1_4555 81.4(7) 80.5(7) 82.4(8)
Ba1 Se1 Ag1 . . . 76.3(7) 75.2(7) 77.4(7)
Ba1 Se1 Ba2 2_5565 . 1_4555 103.5(7) 101.4(6) 105.7(6)
Ba1 Se1 Ba2 2_5565 . . 107.3(7) 105.4(6) 109.8(6)
Ba1 Se1 Ag1 2_5565 . 1_4555 76.3(7) 75.2(7) 77.4(7)
Ba1 Se1 Ag1 2_5565 . . 81.4(7) 80.5(7) 82.4(8)
Ba2 Se1 Ba2 1_4555 . . 82.1(9) 82.0(8) 82.3(9)
Ba2 Se1 Ag1 1_4555 . 1_4555 81.8(7) 80.6(7) 83.0(7)
Ba2 Se1 Ag1 1_4555 . . 163.8(12) 162.5(11) 165.0(11)
Ba2 Se1 Ag1 . . 1_4555 163.8(12) 162.5(11) 165.0(11)
Ba2 Se1 Ag1 . . . 81.8(7) 80.6(7) 83.0(7)
Ag1 Se1 Ag1 1_4555 . . 114.4(14) 114.3(15) 114.5(15)
U1 Se2 U1 . . 2_5555 134.2(14) 134.1(14) 134.3(15)
U1 Se2 Ba1 . . . 3.3(2) 3.3(2) 3.3(2)
U1 Se2 Ba1 . . 2_5555 134.4(14) 134.3(15) 134.5(15)
U1 Se2 Ba3 . . 3_4555 106.3(6) 103.9(5) 108.7(5)
U1 Se2 Ba3 . . 3_5555 106.8(6) 104.3(5) 109.4(5)
U1 Se2 Ag2 . . 1_4555 76.9(7) 75.5(6) 78.3(7)
U1 Se2 Ag2 . . . 77.5(7) 76.6(6) 78.4(7)
U1 Se2 Ba1 2_5555 . . 134.4(14) 134.3(15) 134.5(15)
U1 Se2 Ba1 2_5555 . 2_5555 3.3(2) 3.3(2) 3.3(2)
U1 Se2 Ba3 2_5555 . 3_4555 106.8(6) 104.3(5) 109.4(5)
U1 Se2 Ba3 2_5555 . 3_5555 106.3(6) 103.9(5) 108.7(5)
U1 Se2 Ag2 2_5555 . 1_4555 77.5(7) 76.6(6) 78.4(7)
U1 Se2 Ag2 2_5555 . . 76.9(7) 75.5(6) 78.3(7)
Ba1 Se2 Ba1 . . 2_5555 134.8(15) 134.7(15) 134.9(15)
Ba1 Se2 Ba3 . . 3_4555 108.1(6) 106.0(6) 110.9(6)
Ba1 Se2 Ba3 . . 3_5555 104.2(6) 101.8(6) 106.8(6)
Ba1 Se2 Ag2 . . 1_4555 79.6(7) 78.4(7) 81.2(7)
Ba1 Se2 Ag2 . . . 74.9(7) 74.0(7) 75.8(7)
Ba1 Se2 Ba3 2_5555 . 3_4555 104.2(6) 101.8(6) 106.8(6)
Ba1 Se2 Ba3 2_5555 . 3_5555 108.1(6) 106.0(6) 110.9(6)
Ba1 Se2 Ag2 2_5555 . 1_4555 74.9(7) 74.0(7) 75.8(7)
Ba1 Se2 Ag2 2_5555 . . 79.6(7) 78.4(7) 81.2(7)
Ba3 Se2 Ba3 3_4555 . 3_5555 85.9(9) 85.8(9) 86.1(10)
Ba3 Se2 Ag2 3_4555 . 1_4555 81.8(7) 80.7(7) 82.9(7)
Ba3 Se2 Ag2 3_4555 . . 167.6(11) 166.5(11) 168.6(11)
Ba3 Se2 Ag2 3_5555 . 1_4555 167.6(11) 166.5(11) 168.6(11)
Ba3 Se2 Ag2 3_5555 . . 81.8(7) 80.7(7) 82.9(7)
Ag2 Se2 Ag2 1_4555 . . 110.5(14) 110.2(14) 110.9(14)
U1 Se3 U1 . . 1_6555 94.4(11) 93.3(11) 95.7(11)
U1 Se3 Ba1 . . . 2.1(7) 1.9(6) 2.3(7)
U1 Se3 Ba1 . . 1_6555 96.5(11) 95.6(11) 98.0(12)
U1 Se3 Ba2 . . 3_4555 86.7(6) 81.3(6) 92.5(6)
U1 Se3 Ba2 . . 3_5555 151.6(7) 148.0(6) 154.6(8)
U1 Se3 Ba3 . . 3_5555 96.7(5) 93.7(5) 99.7(6)
U1 Se3 Ag1 . . . 76.4(8) 73.2(8) 79.6(9)
U1 Se3 Ba1 1_6555 . . 92.3(11) 91.3(11) 93.6(12)
U1 Se3 Ba1 1_6555 . 1_6555 2.3(6) 2.1(6) 2.5(6)
U1 Se3 Ba2 1_6555 . 3_4555 151.4(7) 148.2(6) 154.1(8)
U1 Se3 Ba2 1_6555 . 3_5555 86.8(6) 81.4(6) 92.3(6)
U1 Se3 Ba3 1_6555 . 3_5555 96.6(5) 93.5(5) 99.5(6)
U1 Se3 Ag1 1_6555 . . 76.1(8) 72.9(8) 79.1(9)
Ba1 Se3 Ba1 . . 1_6555 94.4(11) 93.5(11) 95.9(12)
Ba1 Se3 Ba2 . . 3_4555 87.6(6) 82.8(6) 94.2(6)
Ba1 Se3 Ba2 . . 3_5555 150.9(7) 148.1(7) 153.8(9)
Ba1 Se3 Ba3 . . 3_5555 96.9(5) 94.3(6) 100.2(6)
Ba1 Se3 Ag1 . . . 75.2(9) 72.5(8) 78.6(9)
Ba1 Se3 Ba2 1_6555 . 3_4555 151.0(6) 147.5(6) 154.2(8)
Ba1 Se3 Ba2 1_6555 . 3_5555 84.1(6) 79.4(6) 90.0(6)
Ba1 Se3 Ba3 1_6555 . 3_5555 96.2(5) 93.4(5) 99.6(6)
Ba1 Se3 Ag1 1_6555 . . 76.1(8) 73.1(7) 79.6(9)
Ba2 Se3 Ba2 3_4555 . 3_5555 79.4(6) 77.2(5) 81.8(6)
Ba2 Se3 Ba3 3_4555 . 3_5555 111.1(9) 106.5(8) 115.6(9)
Ba2 Se3 Ag1 3_4555 . . 76.6(6) 74.4(6) 79.0(7)
Ba2 Se3 Ba3 3_5555 . 3_5555 110.9(9) 105.6(8) 116.0(9)
Ba2 Se3 Ag1 3_5555 . . 76.5(6) 73.8(6) 79.4(6)
Ba3 Se3 Ag1 3_5555 . . 168.0(12) 166.0(10) 170.9(13)
U1 Se4 U1 . . 1_6555 94.0(10) 93.0(11) 95.1(11)
U1 Se4 Ba1 . . . 2.5(6) 2.3(6) 2.6(6)
U1 Se4 Ba1 . . 1_6555 95.7(11) 94.9(11) 97.0(11)
U1 Se4 Ba2 . . . 96.9(5) 94.9(5) 99.0(5)
U1 Se4 Ba3 . . . 88.3(6) 84.6(6) 92.1(6)
U1 Se4 Ba3 . . 1_6555 153.2(7) 150.6(6) 155.6(8)
U1 Se4 Ag2 . . . 76.8(9) 74.5(8) 79.2(9)
U1 Se4 Ba1 1_6555 . . 91.5(11) 90.5(11) 92.6(11)
U1 Se4 Ba1 1_6555 . 1_6555 1.9(6) 1.8(6) 2.0(6)
U1 Se4 Ba2 1_6555 . . 95.7(5) 93.6(5) 97.9(5)
U1 Se4 Ba3 1_6555 . . 152.7(7) 150.2(6) 154.9(8)
U1 Se4 Ba3 1_6555 . 1_6555 86.6(5) 82.7(6) 90.5(6)
U1 Se4 Ag2 1_6555 . . 75.5(8) 72.5(8) 78.5(9)
Ba1 Se4 Ba1 . . 1_6555 93.2(11) 92.3(11) 94.6(11)
Ba1 Se4 Ba2 . . . 96.7(5) 94.9(5) 98.9(6)
Ba1 Se4 Ba3 . . . 90.1(6) 86.8(6) 94.5(6)
Ba1 Se4 Ba3 . . 1_6555 153.1(8) 151.1(7) 155.2(9)
Ba1 Se4 Ag2 . . . 76.1(9) 74.2(8) 78.6(9)
Ba1 Se4 Ba2 1_6555 . . 95.1(5) 93.1(5) 97.4(5)
Ba1 Se4 Ba3 1_6555 . . 152.5(6) 150.1(6) 155.2(7)
Ba1 Se4 Ba3 1_6555 . 1_6555 84.5(6) 81.2(6) 88.8(6)
Ba1 Se4 Ag2 1_6555 . . 75.7(8) 73.2(8) 79.0(9)
Ba2 Se4 Ba3 . . . 110.8(9) 107.3(8) 114.2(9)
Ba2 Se4 Ba3 . . 1_6555 109.4(8) 105.5(8) 113.2(9)
Ba2 Se4 Ag2 . . . 168.0(12) 166.6(11) 169.8(13)
Ba3 Se4 Ba3 . . 1_6555 79.6(6) 77.9(5) 81.4(6)
Ba3 Se4 Ag2 . . . 78.6(6) 76.4(6) 81.0(6)
Ba3 Se4 Ag2 1_6555 . . 77.5(6) 76.6(7) 78.3(7)

loop_
_geom_bond_atom_site_label_1
_geom_bond_atom_site_label_2
_geom_bond_site_symmetry_1
_geom_bond_site_symmetry_2
_geom_bond_distance_av
_geom_bond_distance_min
_geom_bond_distance_max
U1 Ag1 . 1_4555 3.435(9) 3.427(13) 3.444(13)
U1 Ag1 . . 3.459(9) 3.379(13) 3.536(13)
U1 Ag2 . 1_4555 3.430(9) 3.354(13) 3.508(13)
U1 Ag2 . . 3.454(9) 3.445(13) 3.464(13)
U1 Se1 . . 2.822(17) 2.81(2) 2.84(2)
U1 Se2 . . 2.865(19) 2.86(2) 2.87(2)
U1 Se3 . 1_4555 2.96(3) 2.80(3) 3.12(3)
U1 Se3 . . 2.97(3) 2.80(3) 3.14(3)
U1 Se4 . 1_4555 2.99(3) 2.88(3) 3.11(3)
U1 Se4 . . 2.95(3) 2.85(3) 3.05(3)
Ba1 Ag1 . . 3.340(13) 3.263(16) 3.419(16)
Ba1 Ag2 . 1_4555 3.541(13) 3.473(15) 3.628(15)
Ba1 Ag2 . . 3.366(13) 3.354(16) 3.379(16)
Ba1 Se1 . . 2.81(2) 2.80(2) 2.83(2)
Ba1 Se2 . . 2.88(2) 2.88(2) 2.88(2)
Ba1 Se3 . 1_4555 3.09(3) 2.91(3) 3.24(3)
Ba1 Se3 . . 2.87(3) 2.69(4) 3.01(4)
Ba1 Se4 . 1_4555 3.14(3) 3.01(3) 3.24(3)
Ba1 Se4 . . 2.86(3) 2.75(4) 2.94(4)
Ba2 Se1 . . 3.31(3) 3.31(3) 3.32(3)
Ba2 Se1 . 1_6555 3.31(3) 3.31(3) 3.32(3)
Ba2 Se3 . 3_4455 3.41(2) 3.30(2) 3.52(2)
Ba2 Se3 . 3_5455 3.40(2) 3.29(2) 3.51(2)
Ba2 Se3 . 4_5465 3.40(2) 3.29(2) 3.51(2)
Ba2 Se3 . 4_6465 3.41(2) 3.30(2) 3.52(2)
Ba2 Se4 . . 3.57(2) 3.41(2) 3.72(2)
Ba2 Se4 . 2_6565 3.57(2) 3.41(2) 3.72(2)
Ba3 Se2 . 3_4455 3.19(3) 3.19(3) 3.20(3)
Ba3 Se2 . 3_5455 3.19(3) 3.19(3) 3.20(3)
Ba3 Se3 . 3_4455 3.53(2) 3.40(2) 3.65(2)
Ba3 Se3 . 4_5455 3.53(2) 3.40(2) 3.65(2)
Ba3 Se4 . 1_4555 3.43(2) 3.38(2) 3.48(2)
Ba3 Se4 . . 3.37(2) 3.29(2) 3.45(2)
Ba3 Se4 . 2_5555 3.37(2) 3.29(2) 3.45(2)
Ba3 Se4 . 2_6555 3.43(2) 3.38(2) 3.48(2)
Ag1 Se1 . . 2.59(3) 2.53(3) 2.64(3)
Ag1 Se1 . 1_6555 2.59(3) 2.53(3) 2.64(3)
Ag1 Se3 . . 2.60(3) 2.55(3) 2.65(3)
Ag1 Se3 . 2_6565 2.60(3) 2.55(3) 2.65(3)
Ag2 Se2 . . 2.65(3) 2.60(3) 2.70(3)
Ag2 Se2 . 1_6555 2.65(3) 2.60(3) 2.70(3)
Ag2 Se4 . . 2.59(3) 2.56(3) 2.62(3)
Ag2 Se4 . 2_6555 2.59(3) 2.56(3) 2.62(3)

loop_
_twin_individual_id
_twin_individual_mass_fraction_refined
_twin_individual_twin_matrix_11
_twin_individual_twin_matrix_12
_twin_individual_twin_matrix_13
_twin_individual_twin_matrix_21
_twin_individual_twin_matrix_22
_twin_individual_twin_matrix_23
_twin_individual_twin_matrix_31
_twin_individual_twin_matrix_32
_twin_individual_twin_matrix_33
1 0.26(8) 1 0 0 0 1 0 0 0 1
2 0.23(5) 1 0 0 0 -1 0 0 0 -1
3 0.25(5) -1 0 0 0 -1 0 0 0 -1
4 0.26(5) -1 0 0 0 1 0 0 0 1

loop_
_jana_atom_site_occ_fourier_absolute_site_label
_jana_atom_site_occ_fourier_absolute
U1 0.625
Ba1 0.25
